data_7245577
loop_
_publ_author_name
'Gonz\'alez-Saiz, Beatriz'
'Pertejo, Pablo'
'Pe\~na-Calleja, Pablo'
'Mielczarek, Marcin'
'Hermosilla, Tom\'as'
'Carreira-Barral, Israel'
'de Miguel, Olivia'
'Rodr\'iguez-Vidal, Francisco'
'Quesada, Roberto'
'Garc\'ia-Valverde, Mar\'ia'

_publ_section_title
;
 Base-selective access to highly functionalized heterocycles from
 multicomponent Ugi adducts
;
_journal_issue 20
_journal_name_full 'Green Chemistry'
_journal_page_first 7988
_journal_page_last 7995
_journal_paper_doi 10.1039/D2GC02896D
_journal_volume 24
_journal_year 2022
_chemical_formula_moiety 'C H Cl3, C30 H28 F N3 O5'
_chemical_formula_sum 'C31 H29 Cl3 F N3 O5'
_chemical_formula_weight 648.92
_chemical_name_systematic 7jdiast2
_space_group_crystal_system triclinic
_space_group_IT_number 2
_space_group_name_Hall '-P 1'
_space_group_name_H-M_alt 'P -1'
_atom_sites_solution_hydrogens geom
_atom_sites_solution_primary dual
_audit_creation_date 2022-05-11
_audit_creation_method
;
Olex2 1.3
(compiled 2020.11.12 svn.r5f609507 for OlexSys, GUI svn.r6272)
;
_audit_update_record
;
2022-07-28 deposited with the CCDC.	2022-09-23 downloaded from the CCDC.
;
_cell_angle_alpha 108.53(4)
_cell_angle_beta 96.84(7)
_cell_angle_gamma 106.91(5)
_cell_formula_units_Z 2
_cell_length_a 9.940(16)
_cell_length_b 10.793(10)
_cell_length_c 16.25(2)
_cell_measurement_reflns_used 6451
_cell_measurement_temperature 230(2)
_cell_measurement_theta_max 66.076
_cell_measurement_theta_min 2.953
_cell_volume 1538(4)
_computing_cell_refinement 'SAINT V8.38A (Bruker, 2018)'
_computing_data_reduction 'SAINT V8.38A (Bruker, 2018)'
_computing_molecular_graphics 'ORTEP-3 (Farrugia, 2012)'
_computing_publication_material 'Olex2 1.3 (Dolomanov et al., 2009)'
_computing_structure_refinement 'SHELXL 2016/6 (Sheldrick, 2015)'
_computing_structure_solution 'SHELXT 2014/5 (Sheldrick, 2014)'
_diffrn_ambient_temperature 230(2)
_diffrn_measured_fraction_theta_full 0.991
_diffrn_measured_fraction_theta_max 0.991
_diffrn_measurement_device_type 'Bruker D8 VENTURE'
_diffrn_measurement_method '\f and \w scans'
_diffrn_radiation_type CuK\a
_diffrn_radiation_wavelength 1.54184
_diffrn_reflns_av_R_equivalents 0.0900
_diffrn_reflns_av_unetI/netI 0.0576
_diffrn_reflns_Laue_measured_fraction_full 0.991
_diffrn_reflns_Laue_measured_fraction_max 0.991
_diffrn_reflns_limit_h_max 10
_diffrn_reflns_limit_h_min -11
_diffrn_reflns_limit_k_max 12
_diffrn_reflns_limit_k_min -12
_diffrn_reflns_limit_l_max 18
_diffrn_reflns_limit_l_min -19
_diffrn_reflns_number 29480
_diffrn_reflns_point_group_measured_fraction_full 0.991
_diffrn_reflns_point_group_measured_fraction_max 0.991
_diffrn_reflns_theta_full 66.666
_diffrn_reflns_theta_max 66.666
_diffrn_reflns_theta_min 2.949
_diffrn_source_current 1.1
_diffrn_source_power 0.055
_diffrn_source_voltage 50.0
_exptl_absorpt_coefficient_mu 3.129
_exptl_absorpt_correction_T_max 0.7528
_exptl_absorpt_correction_T_min 0.5004
_exptl_absorpt_correction_type multi-scan
_exptl_absorpt_process_details
;
SADABS-2016/2 (Bruker,2016/2) was used for absorption correction.
wR2(int) was 0.1243 before and 0.0889 after correction.
The Ratio of minimum to maximum transmission is 0.6647.
The \l/2 correction factor is Not present.
;
_exptl_crystal_colour colourless
_exptl_crystal_colour_primary colourless
_exptl_crystal_density_diffrn 1.401
_exptl_crystal_density_method 'not measured'
_exptl_crystal_description prism
_exptl_crystal_F_000 672
_exptl_crystal_recrystallization_method 'Re-crystallisation from solvent: Chloroform, hexane'
_exptl_crystal_size_max 0.1
_exptl_crystal_size_mid 0.05
_exptl_crystal_size_min 0.02
_refine_diff_density_max 0.542
_refine_diff_density_min -0.426
_refine_diff_density_rms 0.063
_refine_ls_extinction_coef 0.0025(7)
_refine_ls_extinction_expression Fc^*^=kFc[1+0.001xFc^2^\l^3^/sin(2\q)]^-1/4^
_refine_ls_extinction_method 'SHELXL-2016/6 (Sheldrick 2016)'
_refine_ls_goodness_of_fit_ref 1.023
_refine_ls_hydrogen_treatment constr
_refine_ls_matrix_type full
_refine_ls_number_parameters 389
_refine_ls_number_reflns 5392
_refine_ls_number_restraints 0
_refine_ls_restrained_S_all 1.023
_refine_ls_R_factor_all 0.1150
_refine_ls_R_factor_gt 0.0657
_refine_ls_shift/su_max 0.000
_refine_ls_shift/su_mean 0.000
_refine_ls_structure_factor_coef Fsqd
_refine_ls_weighting_details 'w=1/[\s^2^(Fo^2^)+(0.0915P)^2^+1.9055P] where P=(Fo^2^+2Fc^2^)/3'
_refine_ls_weighting_scheme calc
_refine_ls_wR_factor_gt 0.1647
_refine_ls_wR_factor_ref 0.2160
_reflns_Friedel_coverage 0.000
_reflns_number_gt 3218
_reflns_number_total 5392
_reflns_threshold_expression 'I > 2\s(I)'
_cod_data_source_file d2gc02896d2.cif
_cod_data_source_block 7jdiast2
_cod_depositor_comments 'Adding full bibliography for 7245575--7245579.cif.'
_cod_database_code 7245577
_shelx_shelxl_version_number 2016/6
_shelx_space_group_comment
;
The symmetry employed for this shelxl refinement is uniquely defined
by the following loop, which should always be used as a source of
symmetry information in preference to the above space-group names.
They are only intended as comments.
;
_shelx_estimated_absorpt_t_max 0.940
_shelx_estimated_absorpt_t_min 0.745
_olex2_refinement_description
;
1. Fixed Uiso
 At 1.2 times of:
  All C(H) groups, All C(H,H) groups, All N(H) groups
2.a Ternary CH refined with riding coordinates:
 C9(H9), C7(H7), C19(H19), C31(H31)
2.b Secondary CH2 refined with riding coordinates:
 C20(H20A,H20B), C23(H23A,H23B), C24(H24A,H24B), C22(H22A,H22B), C21(H21A,H21B)
2.c Aromatic/amide H refined with riding coordinates:
 N2(H2), N3(H3), C13(H13), C30(H30), C26(H26), C17(H17), C5(H5), C4(H4),
 C2(H2A), C14(H14), C29(H29), C27(H27), C3(H3A), C28(H28), C16(H16)
;
_olex2_submission_special_instructions 'No special instructions were received'

loop_
_space_group_symop_operation_xyz
'x, y, z'
'-x, -y, -z'

loop_
_atom_site_label
_atom_site_type_symbol
_atom_site_fract_x
_atom_site_fract_y
_atom_site_fract_z
_atom_site_U_iso_or_equiv
_atom_site_adp_type
_atom_site_occupancy
_atom_site_site_symmetry_order
_atom_site_calc_flag
_atom_site_refinement_flags_posn
_atom_site_refinement_flags_adp
_atom_site_refinement_flags_occupancy
_atom_site_disorder_assembly
_atom_site_disorder_group
Cl2 Cl -0.15516(17) 0.75651(16) 0.66092(9) 0.0931(5) Uani 1 1 d . . . . .
Cl1 Cl -0.36288(18) 0.64986(16) 0.49427(9) 0.0932(5) Uani 1 1 d . . . . .
Cl3 Cl -0.0782(2) 0.6312(2) 0.49665(15) 0.1286(8) Uani 1 1 d . . . . .
O5 O 0.4803(3) 0.6583(3) 0.08060(18) 0.0543(7) Uani 1 1 d . . . . .
O4 O 0.3900(3) 0.5053(3) 0.30591(18) 0.0561(7) Uani 1 1 d . . . . .
O3 O 0.0956(3) 0.3874(3) -0.04408(18) 0.0618(8) Uani 1 1 d . . . . .
N2 N 0.1391(3) 0.5325(3) 0.1014(2) 0.0493(8) Uani 1 1 d . . . . .
H2 H 0.072236 0.567445 0.093446 0.059 Uiso 1 1 calc R U . . .
N3 N 0.5802(4) 0.7345(3) 0.2284(2) 0.0555(9) Uani 1 1 d . . . . .
H3 H 0.574409 0.717316 0.276923 0.067 Uiso 1 1 calc R U . . .
O2 O 0.1335(4) 0.5920(4) 0.3591(2) 0.0787(10) Uani 1 1 d . . . . .
F1 F 0.8607(4) 0.2439(4) 0.2018(2) 0.1137(13) Uani 1 1 d . . . . .
O1 O 0.3314(5) 0.7208(4) 0.4604(2) 0.0916(12) Uani 1 1 d . . . . .
N1 N 0.2489(5) 0.6899(5) 0.3887(2) 0.0659(11) Uani 1 1 d . . . . .
C18 C 0.4820(4) 0.6454(4) 0.1529(3) 0.0456(9) Uani 1 1 d . . . . .
C11 C 0.4266(4) 0.4797(4) 0.2347(2) 0.0430(9) Uani 1 1 d . . . . .
C8 C 0.3629(4) 0.5237(4) 0.1630(2) 0.0410(8) Uani 1 1 d . . . . .
C25 C 0.2427(4) 0.2550(4) 0.0687(2) 0.0453(9) Uani 1 1 d . . . . .
C12 C 0.5393(4) 0.4127(4) 0.2209(3) 0.0447(9) Uani 1 1 d . . . . .
C9 C 0.2935(4) 0.4038(3) 0.0689(2) 0.0409(8) Uani 1 1 d . . . . .
H9 H 0.362682 0.411401 0.030117 0.049 Uiso 1 1 calc R U . . .
C7 C 0.2311(4) 0.5716(4) 0.1886(2) 0.0432(9) Uani 1 1 d . . . . .
H7 H 0.179903 0.515360 0.220501 0.052 Uiso 1 1 calc R U . . .
C10 C 0.1648(4) 0.4387(4) 0.0342(3) 0.0480(9) Uani 1 1 d . . . . .
C6 C 0.2712(4) 0.7263(4) 0.2446(3) 0.0500(10) Uani 1 1 d . . . . .
C13 C 0.6114(5) 0.4097(4) 0.1524(3) 0.0537(10) Uani 1 1 d . . . . .
H13 H 0.586176 0.446657 0.110155 0.064 Uiso 1 1 calc R U . . .
C30 C 0.1389(5) 0.2129(4) 0.1138(3) 0.0569(11) Uani 1 1 d . . . . .
H30 H 0.098193 0.276436 0.145405 0.068 Uiso 1 1 calc R U . . .
C26 C 0.3025(5) 0.1608(4) 0.0220(3) 0.0563(11) Uani 1 1 d . . . . .
H26 H 0.372113 0.187988 -0.009323 0.068 Uiso 1 1 calc R U . . .
C1 C 0.2894(5) 0.7799(4) 0.3368(3) 0.0557(11) Uani 1 1 d . . . . .
C17 C 0.5779(5) 0.3597(5) 0.2838(3) 0.0581(11) Uani 1 1 d . . . . .
H17 H 0.530905 0.363044 0.330945 0.070 Uiso 1 1 calc R U . . .
C5 C 0.3008(5) 0.8240(4) 0.2033(3) 0.0573(11) Uani 1 1 d . . . . .
H5 H 0.288079 0.792248 0.140956 0.069 Uiso 1 1 calc R U . . .
C4 C 0.3484(5) 0.9667(5) 0.2522(3) 0.0703(14) Uani 1 1 d . . . . .
H4 H 0.366133 1.029896 0.222726 0.084 Uiso 1 1 calc R U . . .
C2 C 0.3407(5) 0.9223(5) 0.3863(3) 0.0693(14) Uani 1 1 d . . . . .
H2A H 0.355752 0.955206 0.448757 0.083 Uiso 1 1 calc R U . . .
C19 C 0.6978(5) 0.8603(5) 0.2340(3) 0.0727(14) Uani 1 1 d . . . . .
H19 H 0.662373 0.898899 0.191711 0.087 Uiso 1 1 calc R U . . .
C14 C 0.7206(5) 0.3527(5) 0.1455(3) 0.0645(12) Uani 1 1 d . . . . .
H14 H 0.769255 0.350192 0.099203 0.077 Uiso 1 1 calc R U . . .
C29 C 0.0942(5) 0.0766(5) 0.1128(3) 0.0694(13) Uani 1 1 d . . . . .
H29 H 0.024242 0.048859 0.143660 0.083 Uiso 1 1 calc R U . . .
C27 C 0.2584(6) 0.0246(5) 0.0218(3) 0.0721(14) Uani 1 1 d . . . . .
H27 H 0.300277 -0.038723 -0.008542 0.086 Uiso 1 1 calc R U . . .
C3 C 0.3695(6) 1.0151(5) 0.3433(4) 0.0767(15) Uani 1 1 d . . . . .
H3A H 0.403588 1.111595 0.376425 0.092 Uiso 1 1 calc R U . . .
C28 C 0.1536(6) -0.0168(5) 0.0661(4) 0.0757(16) Uani 1 1 d . . . . .
H28 H 0.122797 -0.108741 0.064402 0.091 Uiso 1 1 calc R U . . .
C16 C 0.6859(6) 0.3014(6) 0.2772(4) 0.0773(15) Uani 1 1 d . . . . .
H16 H 0.711566 0.263543 0.318774 0.093 Uiso 1 1 calc R U . . .
C15 C 0.7545(6) 0.3007(6) 0.2082(4) 0.0750(15) Uani 1 1 d . . . . .
C20 C 0.7404(5) 0.9718(5) 0.3304(4) 0.091(2) Uani 1 1 d . . . . .
H20A H 0.801835 1.061628 0.331121 0.110 Uiso 1 1 calc R U . . .
H20B H 0.652971 0.983170 0.348792 0.110 Uiso 1 1 calc R U . . .
C31 C -0.2172(6) 0.6272(5) 0.5529(3) 0.0735(14) Uani 1 1 d . . . . .
H31 H -0.252373 0.535006 0.558277 0.088 Uiso 1 1 calc R U . . .
C23 C 0.8922(6) 0.7801(6) 0.2709(5) 0.100(2) Uani 1 1 d . . . . .
H23A H 0.978053 0.765367 0.251826 0.120 Uiso 1 1 calc R U . . .
H23B H 0.827608 0.690694 0.269046 0.120 Uiso 1 1 calc R U . . .
C24 C 0.8203(7) 0.8233(7) 0.2097(4) 0.0941(19) Uani 1 1 d . . . . .
H24A H 0.787072 0.747742 0.150882 0.113 Uiso 1 1 calc R U . . .
H24B H 0.890347 0.903928 0.204294 0.113 Uiso 1 1 calc R U . . .
C22 C 0.9376(7) 0.8840(8) 0.3656(4) 0.103(2) Uani 1 1 d . . . . .
H22A H 0.972216 0.842078 0.405263 0.124 Uiso 1 1 calc R U . . .
H22B H 1.018196 0.965894 0.370289 0.124 Uiso 1 1 calc R U . . .
C21 C 0.8207(8) 0.9287(7) 0.3956(4) 0.104(2) Uani 1 1 d . . . . .
H21A H 0.861022 1.007537 0.452856 0.125 Uiso 1 1 calc R U . . .
H21B H 0.751668 0.852239 0.405563 0.125 Uiso 1 1 calc R U . . .

loop_
_atom_site_aniso_label
_atom_site_aniso_U_11
_atom_site_aniso_U_22
_atom_site_aniso_U_33
_atom_site_aniso_U_23
_atom_site_aniso_U_13
_atom_site_aniso_U_12
Cl2 0.0959(10) 0.0895(10) 0.0751(9) 0.0252(7) -0.0030(7) 0.0205(8)
Cl1 0.1049(11) 0.0959(10) 0.0720(9) 0.0216(7) -0.0004(7) 0.0441(9)
Cl3 0.1481(17) 0.1542(17) 0.1507(17) 0.0837(14) 0.0856(14) 0.0985(15)
O5 0.0597(17) 0.0496(16) 0.0526(17) 0.0242(13) 0.0072(13) 0.0143(13)
O4 0.0624(18) 0.0710(19) 0.0452(16) 0.0236(14) 0.0103(13) 0.0366(15)
O3 0.0681(19) 0.0676(19) 0.0438(16) 0.0100(13) -0.0074(14) 0.0350(16)
N2 0.0504(19) 0.0533(19) 0.0424(18) 0.0105(15) -0.0017(14) 0.0284(16)
N3 0.051(2) 0.0498(19) 0.053(2) 0.0209(16) -0.0043(16) 0.0039(16)
O2 0.083(3) 0.094(3) 0.077(2) 0.038(2) 0.035(2) 0.044(2)
F1 0.110(3) 0.151(3) 0.125(3) 0.053(2) 0.034(2) 0.104(3)
O1 0.126(3) 0.104(3) 0.050(2) 0.0212(18) 0.002(2) 0.063(3)
N1 0.082(3) 0.077(3) 0.050(2) 0.018(2) 0.019(2) 0.048(2)
C18 0.045(2) 0.044(2) 0.048(2) 0.0171(17) 0.0025(17) 0.0177(17)
C11 0.041(2) 0.041(2) 0.040(2) 0.0116(16) -0.0004(16) 0.0123(16)
C8 0.0392(19) 0.0398(19) 0.041(2) 0.0108(15) 0.0031(15) 0.0162(16)
C25 0.044(2) 0.039(2) 0.045(2) 0.0136(16) -0.0030(16) 0.0100(16)
C12 0.044(2) 0.042(2) 0.049(2) 0.0157(17) 0.0019(16) 0.0194(17)
C9 0.042(2) 0.0359(19) 0.0402(19) 0.0102(15) 0.0015(15) 0.0148(16)
C7 0.042(2) 0.047(2) 0.041(2) 0.0143(16) 0.0029(15) 0.0202(17)
C10 0.045(2) 0.046(2) 0.049(2) 0.0172(18) 0.0024(18) 0.0151(17)
C6 0.053(2) 0.050(2) 0.047(2) 0.0123(18) 0.0026(18) 0.0269(19)
C13 0.052(2) 0.054(2) 0.055(2) 0.0204(19) 0.0075(19) 0.0205(19)
C30 0.056(2) 0.050(2) 0.057(3) 0.019(2) 0.006(2) 0.011(2)
C26 0.062(3) 0.045(2) 0.057(2) 0.0140(19) 0.004(2) 0.021(2)
C1 0.058(3) 0.060(3) 0.050(2) 0.014(2) 0.0056(19) 0.032(2)
C17 0.065(3) 0.064(3) 0.054(2) 0.023(2) 0.010(2) 0.036(2)
C5 0.063(3) 0.052(2) 0.057(2) 0.015(2) 0.003(2) 0.029(2)
C4 0.072(3) 0.052(3) 0.081(3) 0.018(2) 0.000(3) 0.028(2)
C2 0.075(3) 0.065(3) 0.055(3) 0.000(2) -0.001(2) 0.038(3)
C19 0.062(3) 0.071(3) 0.071(3) 0.036(3) -0.008(2) 0.002(2)
C14 0.057(3) 0.068(3) 0.071(3) 0.020(2) 0.015(2) 0.030(2)
C29 0.069(3) 0.062(3) 0.062(3) 0.031(2) -0.002(2) -0.001(2)
C27 0.081(3) 0.046(3) 0.078(3) 0.017(2) -0.007(3) 0.023(2)
C3 0.082(3) 0.055(3) 0.078(4) 0.003(3) -0.004(3) 0.036(3)
C28 0.085(4) 0.046(3) 0.076(3) 0.027(2) -0.021(3) 0.006(3)
C16 0.091(4) 0.089(4) 0.079(3) 0.039(3) 0.015(3) 0.063(3)
C15 0.067(3) 0.082(3) 0.082(3) 0.018(3) 0.010(3) 0.052(3)
C20 0.051(3) 0.045(3) 0.147(5) 0.006(3) 0.005(3) 0.013(2)
C31 0.090(4) 0.068(3) 0.066(3) 0.032(2) 0.013(3) 0.027(3)
C23 0.058(3) 0.074(4) 0.137(6) 0.004(4) 0.006(3) 0.023(3)
C24 0.086(4) 0.087(4) 0.076(4) 0.007(3) 0.024(3) 0.006(3)
C22 0.083(4) 0.129(6) 0.105(5) 0.064(4) -0.002(4) 0.035(4)
C21 0.120(5) 0.098(5) 0.052(3) 0.006(3) 0.009(3) 0.008(4)

loop_
_atom_type_symbol
_atom_type_description
_atom_type_scat_dispersion_real
_atom_type_scat_dispersion_imag
_atom_type_scat_source
C C 0.0181 0.0091 'International Tables Vol C Tables 4.2.6.8 and 6.1.1.4'
H H 0.0000 0.0000 'International Tables Vol C Tables 4.2.6.8 and 6.1.1.4'
Cl Cl 0.3639 0.7018 'International Tables Vol C Tables 4.2.6.8 and 6.1.1.4'
F F 0.0727 0.0534 'International Tables Vol C Tables 4.2.6.8 and 6.1.1.4'
N N 0.0311 0.0180 'International Tables Vol C Tables 4.2.6.8 and 6.1.1.4'
O O 0.0492 0.0322 'International Tables Vol C Tables 4.2.6.8 and 6.1.1.4'

loop_
_geom_angle_atom_site_label_1
_geom_angle_atom_site_label_2
_geom_angle_atom_site_label_3
_geom_angle
_geom_angle_site_symmetry_1
_geom_angle_site_symmetry_3
_geom_angle_publ_flag
C7 N2 H2 122.5 . . ?
C10 N2 H2 122.5 . . ?
C10 N2 C7 115.0(3) . . ?
C18 N3 H3 118.0 . . ?
C18 N3 C19 123.9(4) . . ?
C19 N3 H3 118.0 . . ?
O2 N1 O1 123.9(5) . . ?
O2 N1 C1 118.4(4) . . ?
O1 N1 C1 117.6(5) . . ?
O5 C18 N3 123.8(4) . . ?
O5 C18 C8 120.8(3) . . ?
N3 C18 C8 115.4(3) . . ?
O4 C11 C8 119.5(3) . . ?
O4 C11 C12 119.6(3) . . ?
C12 C11 C8 120.8(3) . . ?
C18 C8 C9 108.7(3) . . ?
C18 C8 C7 110.0(3) . . ?
C11 C8 C18 109.8(3) . . ?
C11 C8 C9 114.7(3) . . ?
C11 C8 C7 110.3(3) . . ?
C9 C8 C7 103.2(3) . . ?
C30 C25 C9 121.6(4) . . ?
C30 C25 C26 119.6(4) . . ?
C26 C25 C9 118.9(4) . . ?
C13 C12 C11 123.2(3) . . ?
C17 C12 C11 117.1(4) . . ?
C17 C12 C13 119.5(4) . . ?
C8 C9 H9 109.3 . . ?
C25 C9 C8 115.7(3) . . ?
C25 C9 H9 109.3 . . ?
C10 C9 C8 102.6(3) . . ?
C10 C9 C25 110.5(3) . . ?
C10 C9 H9 109.3 . . ?
N2 C7 C8 102.0(3) . . ?
N2 C7 H7 109.1 . . ?
N2 C7 C6 111.8(3) . . ?
C8 C7 H7 109.1 . . ?
C6 C7 C8 115.4(3) . . ?
C6 C7 H7 109.1 . . ?
O3 C10 N2 125.5(4) . . ?
O3 C10 C9 124.6(4) . . ?
N2 C10 C9 109.9(3) . . ?
C1 C6 C7 124.2(4) . . ?
C1 C6 C5 116.3(4) . . ?
C5 C6 C7 119.4(4) . . ?
C12 C13 H13 119.6 . . ?
C12 C13 C14 120.8(4) . . ?
C14 C13 H13 119.6 . . ?
C25 C30 H30 119.7 . . ?
C25 C30 C29 120.6(4) . . ?
C29 C30 H30 119.7 . . ?
C25 C26 H26 120.2 . . ?
C25 C26 C27 119.6(5) . . ?
C27 C26 H26 120.2 . . ?
C6 C1 N1 122.6(4) . . ?
C2 C1 N1 115.1(4) . . ?
C2 C1 C6 122.2(4) . . ?
C12 C17 H17 119.9 . . ?
C12 C17 C16 120.1(4) . . ?
C16 C17 H17 119.9 . . ?
C6 C5 H5 119.1 . . ?
C4 C5 C6 121.7(4) . . ?
C4 C5 H5 119.1 . . ?
C5 C4 H4 120.0 . . ?
C3 C4 C5 120.0(5) . . ?
C3 C4 H4 120.0 . . ?
C1 C2 H2A 120.2 . . ?
C3 C2 C1 119.7(5) . . ?
C3 C2 H2A 120.2 . . ?
N3 C19 H19 108.8 . . ?
N3 C19 C20 109.3(4) . . ?
C20 C19 H19 108.8 . . ?
C24 C19 N3 109.7(5) . . ?
C24 C19 H19 108.8 . . ?
C24 C19 C20 111.3(4) . . ?
C13 C14 H14 121.1 . . ?
C15 C14 C13 117.9(5) . . ?
C15 C14 H14 121.1 . . ?
C30 C29 H29 120.2 . . ?
C28 C29 C30 119.7(5) . . ?
C28 C29 H29 120.2 . . ?
C26 C27 H27 119.8 . . ?
C28 C27 C26 120.3(5) . . ?
C28 C27 H27 119.8 . . ?
C4 C3 C2 120.0(5) . . ?
C4 C3 H3A 120.0 . . ?
C2 C3 H3A 120.0 . . ?
C29 C28 C27 120.2(5) . . ?
C29 C28 H28 119.9 . . ?
C27 C28 H28 119.9 . . ?
C17 C16 H16 120.8 . . ?
C15 C16 C17 118.3(4) . . ?
C15 C16 H16 120.8 . . ?
F1 C15 C16 118.4(5) . . ?
C14 C15 F1 118.3(5) . . ?
C14 C15 C16 123.3(4) . . ?
C19 C20 H20A 109.5 . . ?
C19 C20 H20B 109.5 . . ?
H20A C20 H20B 108.1 . . ?
C21 C20 C19 110.8(4) . . ?
C21 C20 H20A 109.5 . . ?
C21 C20 H20B 109.5 . . ?
Cl2 C31 H31 108.3 . . ?
Cl1 C31 Cl2 109.3(3) . . ?
Cl1 C31 H31 108.3 . . ?
Cl3 C31 Cl2 111.1(3) . . ?
Cl3 C31 Cl1 111.3(3) . . ?
Cl3 C31 H31 108.3 . . ?
H23A C23 H23B 107.7 . . ?
C24 C23 H23A 108.9 . . ?
C24 C23 H23B 108.9 . . ?
C24 C23 C22 113.2(5) . . ?
C22 C23 H23A 108.9 . . ?
C22 C23 H23B 108.9 . . ?
C19 C24 H24A 108.6 . . ?
C19 C24 H24B 108.6 . . ?
C23 C24 C19 114.8(5) . . ?
C23 C24 H24A 108.6 . . ?
C23 C24 H24B 108.6 . . ?
H24A C24 H24B 107.5 . . ?
C23 C22 H22A 109.0 . . ?
C23 C22 H22B 109.0 . . ?
H22A C22 H22B 107.8 . . ?
C21 C22 C23 113.0(5) . . ?
C21 C22 H22A 109.0 . . ?
C21 C22 H22B 109.0 . . ?
C20 C21 H21A 108.8 . . ?
C20 C21 H21B 108.8 . . ?
C22 C21 C20 113.8(5) . . ?
C22 C21 H21A 108.8 . . ?
C22 C21 H21B 108.8 . . ?
H21A C21 H21B 107.7 . . ?

loop_
_geom_bond_atom_site_label_1
_geom_bond_atom_site_label_2
_geom_bond_distance
_geom_bond_site_symmetry_2
_geom_bond_publ_flag
Cl2 C31 1.759(6) . ?
Cl1 C31 1.758(6) . ?
Cl3 C31 1.744(6) . ?
O5 C18 1.226(5) . ?
O4 C11 1.226(5) . ?
O3 C10 1.233(5) . ?
N2 H2 0.8700 . ?
N2 C7 1.452(5) . ?
N2 C10 1.341(5) . ?
N3 H3 0.8700 . ?
N3 C18 1.342(5) . ?
N3 C19 1.480(6) . ?
O2 N1 1.226(6) . ?
F1 C15 1.365(5) . ?
O1 N1 1.229(5) . ?
N1 C1 1.480(6) . ?
C18 C8 1.558(6) . ?
C11 C8 1.529(5) . ?
C11 C12 1.502(5) . ?
C8 C9 1.569(5) . ?
C8 C7 1.595(5) . ?
C25 C9 1.536(5) . ?
C25 C30 1.390(6) . ?
C25 C26 1.390(6) . ?
C12 C13 1.392(6) . ?
C12 C17 1.388(6) . ?
C9 H9 0.9900 . ?
C9 C10 1.529(5) . ?
C7 H7 0.9900 . ?
C7 C6 1.528(5) . ?
C6 C1 1.392(6) . ?
C6 C5 1.402(6) . ?
C13 H13 0.9400 . ?
C13 C14 1.394(6) . ?
C30 H30 0.9400 . ?
C30 C29 1.401(6) . ?
C26 H26 0.9400 . ?
C26 C27 1.405(7) . ?
C1 C2 1.389(6) . ?
C17 H17 0.9400 . ?
C17 C16 1.392(6) . ?
C5 H5 0.9400 . ?
C5 C4 1.391(6) . ?
C4 H4 0.9400 . ?
C4 C3 1.372(7) . ?
C2 H2A 0.9400 . ?
C2 C3 1.378(8) . ?
C19 H19 0.9900 . ?
C19 C20 1.557(8) . ?
C19 C24 1.448(8) . ?
C14 H14 0.9400 . ?
C14 C15 1.363(7) . ?
C29 H29 0.9400 . ?
C29 C28 1.381(8) . ?
C27 H27 0.9400 . ?
C27 C28 1.384(8) . ?
C3 H3A 0.9400 . ?
C28 H28 0.9400 . ?
C16 H16 0.9400 . ?
C16 C15 1.379(8) . ?
C20 H20A 0.9800 . ?
C20 H20B 0.9800 . ?
C20 C21 1.518(9) . ?
C31 H31 0.9900 . ?
C23 H23A 0.9800 . ?
C23 H23B 0.9800 . ?
C23 C24 1.428(9) . ?
C23 C22 1.508(9) . ?
C24 H24A 0.9800 . ?
C24 H24B 0.9800 . ?
C22 H22A 0.9800 . ?
C22 H22B 0.9800 . ?
C22 C21 1.460(9) . ?
C21 H21A 0.9800 . ?
C21 H21B 0.9800 . ?

loop_
_geom_torsion_atom_site_label_1
_geom_torsion_atom_site_label_2
_geom_torsion_atom_site_label_3
_geom_torsion_atom_site_label_4
_geom_torsion
_geom_torsion_site_symmetry_1
_geom_torsion_site_symmetry_2
_geom_torsion_site_symmetry_3
_geom_torsion_site_symmetry_4
_geom_torsion_publ_flag
O5 C18 C8 C11 148.3(3) . . . . ?
O5 C18 C8 C9 22.1(5) . . . . ?
O5 C18 C8 C7 -90.2(4) . . . . ?
O4 C11 C8 C18 109.9(4) . . . . ?
O4 C11 C8 C9 -127.4(4) . . . . ?
O4 C11 C8 C7 -11.4(5) . . . . ?
O4 C11 C12 C13 -164.4(4) . . . . ?
O4 C11 C12 C17 11.5(5) . . . . ?
N2 C7 C6 C1 145.5(4) . . . . ?
N2 C7 C6 C5 -38.6(5) . . . . ?
N3 C18 C8 C11 -33.9(4) . . . . ?
N3 C18 C8 C9 -160.1(3) . . . . ?
N3 C18 C8 C7 87.6(4) . . . . ?
N3 C19 C20 C21 71.7(6) . . . . ?
N3 C19 C24 C23 -67.4(6) . . . . ?
O2 N1 C1 C6 -43.4(6) . . . . ?
O2 N1 C1 C2 133.7(4) . . . . ?
O1 N1 C1 C6 138.8(4) . . . . ?
O1 N1 C1 C2 -44.1(5) . . . . ?
N1 C1 C2 C3 -174.4(4) . . . . ?
C18 N3 C19 C20 152.6(4) . . . . ?
C18 N3 C19 C24 -85.1(5) . . . . ?
C18 C8 C9 C25 147.2(3) . . . . ?
C18 C8 C9 C10 -92.4(3) . . . . ?
C18 C8 C7 N2 90.0(3) . . . . ?
C18 C8 C7 C6 -31.5(4) . . . . ?
C11 C8 C9 C25 23.9(5) . . . . ?
C11 C8 C9 C10 144.3(3) . . . . ?
C11 C8 C7 N2 -148.8(3) . . . . ?
C11 C8 C7 C6 89.7(4) . . . . ?
C11 C12 C13 C14 176.6(4) . . . . ?
C11 C12 C17 C16 -177.3(4) . . . . ?
C8 C11 C12 C13 12.2(5) . . . . ?
C8 C11 C12 C17 -171.9(4) . . . . ?
C8 C9 C10 O3 165.6(4) . . . . ?
C8 C9 C10 N2 -14.5(4) . . . . ?
C8 C7 C6 C1 -98.5(5) . . . . ?
C8 C7 C6 C5 77.4(4) . . . . ?
C25 C9 C10 O3 -70.5(5) . . . . ?
C25 C9 C10 N2 109.4(4) . . . . ?
C25 C30 C29 C28 -0.3(6) . . . . ?
C25 C26 C27 C28 1.5(6) . . . . ?
C12 C11 C8 C18 -66.7(4) . . . . ?
C12 C11 C8 C9 56.1(5) . . . . ?
C12 C11 C8 C7 172.0(3) . . . . ?
C12 C13 C14 C15 -0.3(7) . . . . ?
C12 C17 C16 C15 1.3(7) . . . . ?
C9 C8 C7 N2 -25.9(4) . . . . ?
C9 C8 C7 C6 -147.3(3) . . . . ?
C9 C25 C30 C29 -180.0(4) . . . . ?
C9 C25 C26 C27 179.4(4) . . . . ?
C7 N2 C10 O3 176.9(4) . . . . ?
C7 N2 C10 C9 -3.0(5) . . . . ?
C7 C8 C9 C25 -96.1(4) . . . . ?
C7 C8 C9 C10 24.3(4) . . . . ?
C7 C6 C1 N1 -10.1(6) . . . . ?
C7 C6 C1 C2 173.0(4) . . . . ?
C7 C6 C5 C4 -175.0(4) . . . . ?
C10 N2 C7 C8 18.8(4) . . . . ?
C10 N2 C7 C6 142.7(4) . . . . ?
C6 C1 C2 C3 2.8(7) . . . . ?
C6 C5 C4 C3 0.9(7) . . . . ?
C13 C12 C17 C16 -1.3(6) . . . . ?
C13 C14 C15 F1 179.6(4) . . . . ?
C13 C14 C15 C16 0.3(8) . . . . ?
C30 C25 C9 C8 59.8(5) . . . . ?
C30 C25 C9 C10 -56.3(5) . . . . ?
C30 C25 C26 C27 -0.7(6) . . . . ?
C30 C29 C28 C27 1.1(7) . . . . ?
C26 C25 C9 C8 -120.3(4) . . . . ?
C26 C25 C9 C10 123.7(4) . . . . ?
C26 C25 C30 C29 0.1(6) . . . . ?
C26 C27 C28 C29 -1.7(7) . . . . ?
C1 C6 C5 C4 1.3(6) . . . . ?
C1 C2 C3 C4 -0.5(8) . . . . ?
C17 C12 C13 C14 0.7(6) . . . . ?
C17 C16 C15 F1 179.9(5) . . . . ?
C17 C16 C15 C14 -0.8(8) . . . . ?
C5 C6 C1 N1 173.8(4) . . . . ?
C5 C6 C1 C2 -3.1(6) . . . . ?
C5 C4 C3 C2 -1.3(8) . . . . ?
C19 N3 C18 O5 0.7(6) . . . . ?
C19 N3 C18 C8 -177.1(4) . . . . ?
C19 C20 C21 C22 48.4(7) . . . . ?
C20 C19 C24 C23 53.7(7) . . . . ?
C23 C22 C21 C20 -48.4(8) . . . . ?
C24 C19 C20 C21 -49.6(7) . . . . ?
C24 C23 C22 C21 50.0(8) . . . . ?
C22 C23 C24 C19 -53.6(7) . . . . ?
